data_7202526
loop_
_publ_author_name
'Mehta, Goverdhan'
'Sen, Saikat'
'Venkatesan, Kailasam'

_publ_section_title
;
 Additive induced polymorphous behavior of a conformationally locked
 hexol
;
_journal_issue 2
_journal_name_full CrystEngComm
_journal_page_first 144
_journal_paper_doi 10.1039/b613949c
_journal_volume 9
_journal_year 2007
_chemical_compound_source 'see text'
_chemical_formula_moiety 'C10 H18 O6'
_chemical_formula_sum 'C10 H18 O6'
_chemical_formula_weight 234.24
_chemical_name_common 'all trans-perhydro-2,3,4a,6,7,8a-naphthalenehexaol'
_chemical_name_systematic
;
all trans-perhydro-2,3,4a,6,7,8a-naphthalenehexaol
;
_space_group_IT_number 14
_symmetry_cell_setting monoclinic
_symmetry_space_group_name_Hall '-P 2yn'
_symmetry_space_group_name_H-M 'P 1 21/n 1'
_atom_sites_solution_hydrogens geom
_atom_sites_solution_primary direct
_atom_sites_solution_secondary difmap
_cell_angle_alpha 90
_cell_angle_beta 90.163(3)
_cell_angle_gamma 90
_cell_formula_units_Z 2
_cell_length_a 6.5273(14)
_cell_length_b 5.9589(12)
_cell_length_c 13.166(3)
_cell_measurement_temperature 296(2)
_cell_volume 512.10(19)
_computing_cell_refinement 'SMART (Bruker, 1998)'
_computing_data_collection 'SMART (Bruker, 1998)'
_computing_data_reduction 'SAINT (Bruker, 1998)'
_computing_molecular_graphics 'Ortep-3 for Windows (Farrugia, 1997) and CAMERON (Watkin et al., 1993)'
_computing_publication_material 'PLATON (Spek, 2003)'
_computing_structure_refinement 'SHELXL-97 (Sheldrick, 1997)'
_computing_structure_solution 'SIR92 (Altomare et al., 1994)'
_diffrn_ambient_temperature 296(2)
_diffrn_measured_fraction_theta_full 1.000
_diffrn_measured_fraction_theta_max 1.000
_diffrn_measurement_device_type 'CCD area detector'
_diffrn_measurement_method '\f and \w scans'
_diffrn_radiation_monochromator graphite
_diffrn_radiation_source 'fine-focus sealed tube'
_diffrn_radiation_type MoKa
_diffrn_radiation_wavelength 0.71073
_diffrn_reflns_av_R_equivalents 0.0172
_diffrn_reflns_av_sigmaI/netI 0.0167
_diffrn_reflns_limit_h_max 7
_diffrn_reflns_limit_h_min -7
_diffrn_reflns_limit_k_max 7
_diffrn_reflns_limit_k_min -7
_diffrn_reflns_limit_l_max 15
_diffrn_reflns_limit_l_min -15
_diffrn_reflns_number 3602
_diffrn_reflns_reduction_process
;
?
;
_diffrn_reflns_theta_full 25.50
_diffrn_reflns_theta_max 25.50
_diffrn_reflns_theta_min 3.09
_exptl_absorpt_coefficient_mu 0.125
_exptl_absorpt_correction_T_max 0.9925
_exptl_absorpt_correction_T_min 0.9593
_exptl_absorpt_correction_type multi-scan
_exptl_absorpt_process_details '(SADABS; Sheldrick, 1997)'
_exptl_crystal_colour colorless
_exptl_crystal_density_diffrn 1.519
_exptl_crystal_density_method 'Not Measured'
_exptl_crystal_description block
_exptl_crystal_F_000 252
_exptl_crystal_size_max 0.25
_exptl_crystal_size_mid 0.17
_exptl_crystal_size_min 0.06
_refine_diff_density_max 0.166
_refine_diff_density_min -0.131
_refine_diff_density_rms 0.034
_refine_ls_extinction_method none
_refine_ls_goodness_of_fit_ref 1.089
_refine_ls_hydrogen_treatment constr
_refine_ls_matrix_type full
_refine_ls_number_parameters 76
_refine_ls_number_reflns 953
_refine_ls_number_restraints 0
_refine_ls_restrained_S_all 1.089
_refine_ls_R_factor_all 0.0443
_refine_ls_R_factor_gt 0.0358
_refine_ls_shift/su_max 0.000
_refine_ls_shift/su_mean 0.000
_refine_ls_structure_factor_coef Fsqd
_refine_ls_weighting_details 'calc w=1/[\s^2^(Fo^2^)+(0.0332P)^2^+0.1421P] where P=(Fo^2^+2Fc^2^)/3'
_refine_ls_weighting_scheme calc
_refine_ls_wR_factor_gt 0.0759
_refine_ls_wR_factor_ref 0.0796
_reflns_number_gt 839
_reflns_number_total 953
_reflns_threshold_expression I>2sigma(I)
_cod_data_source_file b613949c.txt
_cod_data_source_block beta_polymorph
_cod_depositor_comments
;
The following automatic conversions were performed:
'_symmetry_cell_setting' value 'Monoclinic' changed to 'monoclinic'
according to '/home/saulius/struct/CIF-dictionaries/cif_core.dic'
dictionary named 'cif_core.dic' version 2.4.1 from 2010-06-29.

Automatic conversion script
Id: cif_fix_enum 1527 2010-12-29 10:47:43Z saulius 
;
_cod_original_sg_symbol_H-M 'P 21/n'
_cod_database_code 7202526

loop_
_symmetry_equiv_pos_as_xyz
x,y,z
1/2-x,1/2+y,1/2-z
-x,-y,-z
1/2+x,1/2-y,1/2+z

loop_
_atom_site_label
_atom_site_type_symbol
_atom_site_fract_x
_atom_site_fract_y
_atom_site_fract_z
_atom_site_U_iso_or_equiv
_atom_site_adp_type
_atom_site_occupancy
_atom_site_symmetry_multiplicity
_atom_site_calc_flag
_atom_site_refinement_flags
_atom_site_disorder_assembly
_atom_site_disorder_group
O1 O 0.19346(16) 0.64527(17) 0.88185(8) 0.0324(3) Uani 1 1 d . . .
O2 O 0.59290(17) 0.98418(19) 0.75996(8) 0.0358(3) Uani 1 1 d . . .
O3 O 0.68981(15) 1.18626(15) 0.93925(7) 0.0269(3) Uani 1 1 d . . .
C1 C 0.2856(2) 0.8471(2) 0.84360(11) 0.0262(3) Uani 1 1 d . . .
C2 C 0.5112(2) 0.8031(2) 0.81919(11) 0.0270(4) Uani 1 1 d . . .
C3 C 0.6406(2) 0.7844(2) 0.91490(11) 0.0250(3) Uani 1 1 d . . .
C4 C 0.6150(2) 0.9831(2) 0.98678(11) 0.0221(3) Uani 1 1 d . . .
C5 C 0.7399(2) 0.9554(2) 1.08398(11) 0.0241(3) Uani 1 1 d . . .
H1O H 0.1988 0.6453 0.9441 0.049 Uiso 1 1 calc R . .
H2O H 0.5166 1.0095 0.7117 0.054 Uiso 1 1 calc R . .
H3O H 0.6821 1.1736 0.8773 0.040 Uiso 1 1 calc R . .
H1 H 0.2161 0.8857 0.7799 0.031 Uiso 1 1 calc R . .
H2 H 0.5223 0.6632 0.7804 0.032 Uiso 1 1 calc R . .
H3A H 0.7836 0.7725 0.8958 0.030 Uiso 1 1 calc R . .
H3B H 0.6037 0.6478 0.9505 0.030 Uiso 1 1 calc R . .
H5A H 0.6977 0.8187 1.1180 0.029 Uiso 1 1 calc R . .
H5B H 0.8836 0.9402 1.0666 0.029 Uiso 1 1 calc R . .

loop_
_atom_site_aniso_label
_atom_site_aniso_U_11
_atom_site_aniso_U_22
_atom_site_aniso_U_33
_atom_site_aniso_U_23
_atom_site_aniso_U_13
_atom_site_aniso_U_12
O1 0.0361(6) 0.0308(6) 0.0302(6) -0.0017(5) -0.0027(5) -0.0091(5)
O2 0.0346(7) 0.0482(7) 0.0244(6) 0.0064(5) -0.0011(5) -0.0067(5)
O3 0.0318(6) 0.0261(6) 0.0228(6) 0.0030(4) 0.0002(4) -0.0045(4)
C1 0.0265(7) 0.0283(8) 0.0238(8) 0.0021(7) -0.0058(6) -0.0012(6)
C2 0.0307(8) 0.0269(8) 0.0236(8) -0.0035(6) 0.0006(6) -0.0008(6)
C3 0.0218(7) 0.0254(8) 0.0277(8) -0.0005(6) 0.0008(6) 0.0030(6)
C4 0.0232(8) 0.0197(7) 0.0234(8) 0.0016(6) -0.0007(6) 0.0009(5)
C5 0.0203(7) 0.0250(7) 0.0270(8) 0.0038(6) -0.0010(6) 0.0016(6)

loop_
_atom_type_symbol
_atom_type_description
_atom_type_scat_dispersion_real
_atom_type_scat_dispersion_imag
_atom_type_scat_source
O O 0.0106 0.0060 'International Tables Vol C Tables 4.2.6.8 and 6.1.1.4'
H H 0.0000 0.0000 'International Tables Vol C Tables 4.2.6.8 and 6.1.1.4'
C C 0.0033 0.0016 'International Tables Vol C Tables 4.2.6.8 and 6.1.1.4'

loop_
_geom_angle_atom_site_label_1
_geom_angle_atom_site_label_2
_geom_angle_atom_site_label_3
_geom_angle
_geom_angle_site_symmetry_1
_geom_angle_site_symmetry_3
_geom_angle_publ_flag
O1 C1 C2 109.51(11) . . ?
O1 C1 H1 107.7 . . ?
O2 C2 C1 110.15(12) . . ?
O2 C2 C3 107.41(12) . . ?
O2 C2 H2 109.1 . . ?
O3 C4 C3 110.07(11) . . ?
O3 C4 C5 105.86(11) . . ?
C1 O1 H1O 109.5 . . ?
C1 C2 H2 109.1 . . ?
C2 O2 H2O 109.5 . . ?
C2 C3 C4 113.33(11) . . ?
C2 C1 H1 107.7 . . ?
C2 C3 H3A 108.9 . . ?
C2 C3 H3B 108.9 . . ?
C3 C2 C1 111.80(12) . . ?
C3 C2 H2 109.1 . . ?
C4 O3 H3O 109.5 . . ?
C4 C3 H3A 108.9 . . ?
C4 C3 H3B 108.9 . . ?
C4 C5 H5A 109.1 . . ?
C4 C5 H5B 109.1 . . ?
C5 C4 C3 112.18(11) . . ?
H3A C3 H3B 107.7 . . ?
H5A C5 H5B 107.8 . . ?

loop_
_geom_bond_atom_site_label_1
_geom_bond_atom_site_label_2
_geom_bond_distance
_geom_bond_site_symmetry_2
_geom_bond_publ_flag
O1 C1 1.4366(17) . ?
O1 H1O 0.8200 . ?
O2 C2 1.4353(17) . ?
O2 H2O 0.8200 . ?
O3 C4 1.4481(16) . ?
O3 H3O 0.8200 . ?
C1 H1 0.9800 . ?
C2 C1 1.530(2) . ?
C2 H2 0.9800 . ?
C3 C2 1.519(2) . ?
C3 H3A 0.9700 . ?
C3 H3B 0.9700 . ?
C4 C5 1.524(2) . ?
C4 C3 1.5255(19) . ?
C5 H5A 0.9700 . ?
C5 H5B 0.9700 . ?

loop_
_geom_hbond_atom_site_label_D
_geom_hbond_atom_site_label_H
_geom_hbond_atom_site_label_A
_geom_hbond_distance_DH
_geom_hbond_distance_HA
_geom_hbond_distance_DA
_geom_hbond_angle_DHA
_geom_hbond_site_symmetry_A
_geom_hbond_publ_flag
O1 H1O O3 0.82 1.97 2.6695(15) 142 3_677 yes
O2 H2O O1 0.82 2.01 2.8074(16) 164 2_556 yes
O3 H3O O2 0.82 2.00 2.7228(15) 147 1_555 yes

loop_
_geom_torsion_atom_site_label_1
_geom_torsion_atom_site_label_2
_geom_torsion_atom_site_label_3
_geom_torsion_atom_site_label_4
_geom_torsion
_geom_torsion_site_symmetry_1
_geom_torsion_site_symmetry_2
_geom_torsion_site_symmetry_3
_geom_torsion_site_symmetry_4
_geom_torsion_publ_flag
O2 C2 C1 O1 166.84(11) . . . . ?
O3 C4 C3 C2 -64.71(15) . . . . ?
C3 C2 C1 O1 -73.82(14) . . . . ?
C4 C3 C2 O2 68.32(15) . . . . ?
C4 C3 C2 C1 -52.62(16) . . . . ?
C5 C4 C3 C2 177.70(12) . . . . ?
